data_7236382
loop_
_publ_author_name
'Xu, Yuangang'
'Shen, Cheng'
'Lin, Qiuhan'
'Wang, Pengcheng'
'Jiang, Chao'
'Lu, Ming'

_publ_section_title
;
 1-Nitro-2-trinitromethyl substituted imidazoles: a new family of high
 performance energetic materials
;
_journal_issue 45
_journal_name_full 'Journal of Materials Chemistry A'
_journal_page_first 17791
_journal_paper_doi 10.1039/C6TA08831G
_journal_volume 4
_journal_year 2016
_chemical_formula_sum 'C5 H6 N6 O8'
_chemical_formula_weight 278.16
_space_group_IT_number 2
_space_group_name_Hall '-P 1'
_space_group_name_H-M_alt 'P -1'
_symmetry_cell_setting triclinic
_symmetry_space_group_name_H-M 'P -1'
_atom_sites_solution_hydrogens geom
_atom_sites_solution_primary direct
_atom_sites_solution_secondary difmap
_audit_creation_method SHELXL-97
_audit_update_record
;
2016-10-26 deposited with the CCDC.
2016-10-27 downloaded from the CCDC.
;
_cell_angle_alpha 72.30(3)
_cell_angle_beta 83.98(3)
_cell_angle_gamma 83.60(3)
_cell_formula_units_Z 4
_cell_length_a 8.4150(17)
_cell_length_b 10.916(2)
_cell_length_c 12.774(3)
_cell_measurement_reflns_used 25
_cell_measurement_temperature 293(2)
_cell_measurement_theta_max 13
_cell_measurement_theta_min 9
_cell_volume 1107.8(4)
_computing_structure_refinement 'SHELXL-97 (Sheldrick, 1997)'
_computing_structure_solution 'SHELXS-97 (Sheldrick, 1990)'
_diffrn_ambient_temperature 293(2)
_diffrn_measured_fraction_theta_full 0.998
_diffrn_measured_fraction_theta_max 0.998
_diffrn_measurement_device_type 'Nonius CAD4'
_diffrn_measurement_method \w/2\q
_diffrn_radiation_monochromator graphite
_diffrn_radiation_source 'fine-focus sealed tube'
_diffrn_radiation_type MoK\a
_diffrn_radiation_wavelength 0.71073
_diffrn_reflns_av_R_equivalents 0.0403
_diffrn_reflns_av_sigmaI/netI 0.0562
_diffrn_reflns_limit_h_max 10
_diffrn_reflns_limit_h_min 0
_diffrn_reflns_limit_k_max 13
_diffrn_reflns_limit_k_min -13
_diffrn_reflns_limit_l_max 15
_diffrn_reflns_limit_l_min -15
_diffrn_reflns_number 4371
_diffrn_reflns_theta_full 25.39
_diffrn_reflns_theta_max 25.39
_diffrn_reflns_theta_min 1.68
_diffrn_standards_decay_% 1
_diffrn_standards_interval_count 200
_diffrn_standards_interval_time 2h
_diffrn_standards_number 3
_exptl_absorpt_coefficient_mu 0.158
_exptl_absorpt_correction_T_max 0.9843
_exptl_absorpt_correction_T_min 0.9690
_exptl_absorpt_correction_type psi-scan
_exptl_crystal_density_diffrn 1.668
_exptl_crystal_density_method 'not measured'
_exptl_crystal_description plate
_exptl_crystal_F_000 568
_exptl_crystal_size_max 0.20
_exptl_crystal_size_mid 0.20
_exptl_crystal_size_min 0.10
_refine_diff_density_max 0.339
_refine_diff_density_min -0.203
_refine_diff_density_rms 0.049
_refine_ls_extinction_method none
_refine_ls_goodness_of_fit_ref 1.004
_refine_ls_hydrogen_treatment constr
_refine_ls_matrix_type full
_refine_ls_number_parameters 343
_refine_ls_number_reflns 4072
_refine_ls_number_restraints 0
_refine_ls_restrained_S_all 1.004
_refine_ls_R_factor_all 0.1339
_refine_ls_R_factor_gt 0.0667
_refine_ls_shift/su_max 0.000
_refine_ls_shift/su_mean 0.000
_refine_ls_structure_factor_coef Fsqd
_refine_ls_weighting_details 'calc w=1/[\s^2^(Fo^2^)+(0.0850P)^2^+0.0000P] where P=(Fo^2^+2Fc^2^)/3'
_refine_ls_weighting_scheme calc
_refine_ls_wR_factor_gt 0.1520
_refine_ls_wR_factor_ref 0.1810
_reflns_number_gt 2012
_reflns_number_total 4072
_reflns_threshold_expression >2sigma(I)
_cod_data_source_file c6ta08831g2.cif
_cod_data_source_block x
_cod_depositor_comments
;
The following automatic conversions were performed:

data item '_symmetry_cell_setting' value 'Triclinic' was changed to
'triclinic' in accordance with the
/home/saulius/struct/COD-crude-data/automatic-downloads/DataCite-retrospective/RSC/depositions/lib/dictionaries/cif_core.dic
dictionary named 'cif_core.dic' version 2.4.2 last updated on
2011-04-26.

Automatic conversion script
Id: cif_fix_values 6909 2019-04-08 15:41:33Z antanas 
;
_cod_original_sg_symbol_H-M P-1
_cod_database_code 7236382

loop_
_symmetry_equiv_pos_as_xyz
'x, y, z'
'-x, -y, -z'

loop_
_atom_site_label
_atom_site_type_symbol
_atom_site_fract_x
_atom_site_fract_y
_atom_site_fract_z
_atom_site_U_iso_or_equiv
_atom_site_adp_type
_atom_site_occupancy
_atom_site_symmetry_multiplicity
_atom_site_calc_flag
_atom_site_refinement_flags
O1 O 0.0468(4) 1.0001(3) 0.1226(2) 0.0846(9) Uani 1 1 d .
O2 O 0.1948(4) 0.9240(3) 0.2602(3) 0.0821(8) Uani 1 1 d .
O3 O 0.5020(5) 0.7524(4) 0.3551(3) 0.1347(15) Uani 1 1 d .
O4 O 0.4408(4) 0.7388(3) 0.2014(3) 0.1023(11) Uani 1 1 d .
O5 O 0.4306(5) 0.4779(3) 0.3616(3) 0.1118(12) Uani 1 1 d .
O6 O 0.2248(5) 0.4654(3) 0.4779(3) 0.1019(11) Uani 1 1 d .
O7 O 0.2702(5) 0.7114(4) 0.5159(3) 0.1264(14) Uani 1 1 d .
O8 O 0.0452(5) 0.7401(4) 0.4468(3) 0.1072(11) Uani 1 1 d .
N1 N 0.1034(4) 0.5765(3) 0.2520(2) 0.0634(8) Uani 1 1 d .
N2 N 0.0733(4) 0.7924(3) 0.2018(2) 0.0684(9) Uani 1 1 d .
N3 N 0.1074(4) 0.9121(3) 0.1936(3) 0.0623(8) Uani 1 1 d .
N4 N 0.4167(4) 0.7269(4) 0.2973(4) 0.0820(10) Uani 1 1 d .
N5 N 0.3129(5) 0.5222(3) 0.4025(3) 0.0744(10) Uani 1 1 d .
N6 N 0.1849(6) 0.7126(3) 0.4464(3) 0.0800(10) Uani 1 1 d .
C1 C -0.0207(5) 0.6164(4) 0.1703(3) 0.0688(11) Uani 1 1 d .
H1B H 0.0126 0.5804 0.1091 0.083 Uiso 1 1 calc R
C2 C -0.0285(5) 0.7635(4) 0.1277(3) 0.0714(11) Uani 1 1 d .
H2A H 0.0142 0.7931 0.0516 0.086 Uiso 1 1 calc R
H2B H -0.1373 0.8019 0.1343 0.086 Uiso 1 1 calc R
C3 C 0.1453(4) 0.6752(4) 0.2668(3) 0.0526(9) Uani 1 1 d .
C4 C -0.1759(6) 0.5656(6) 0.2260(4) 0.1108(18) Uani 1 1 d .
H4A H -0.1634 0.4730 0.2506 0.166 Uiso 1 1 calc R
H4B H -0.2580 0.5937 0.1750 0.166 Uiso 1 1 calc R
H4C H -0.2058 0.5975 0.2882 0.166 Uiso 1 1 calc R
C5 C 0.2614(4) 0.6657(3) 0.3510(3) 0.0591(9) Uani 1 1 d .
O9 O 0.3323(4) 0.2926(3) 0.0328(2) 0.0944(10) Uani 1 1 d .
O10 O 0.0893(4) 0.3202(3) 0.1030(2) 0.0925(10) Uani 1 1 d .
O11 O 0.4738(6) 0.0390(4) 0.1166(4) 0.1505(19) Uani 1 1 d .
O12 O 0.6837(4) 0.1107(4) 0.0210(3) 0.1226(13) Uani 1 1 d .
O13 O 0.7898(5) 0.2167(7) 0.2575(4) 0.172(3) Uani 1 1 d .
O14 O 0.7526(5) 0.0271(6) 0.2535(3) 0.152(2) Uani 1 1 d .
O15 O 0.7116(5) 0.3510(4) 0.0188(3) 0.1407(16) Uani 1 1 d .
O16 O 0.5367(5) 0.4196(4) 0.1273(3) 0.1225(14) Uani 1 1 d .
N7 N 0.4470(4) 0.1513(4) 0.3427(2) 0.0788(11) Uani 1 1 d .
N8 N 0.2819(3) 0.2431(3) 0.2125(2) 0.0679(9) Uani 1 1 d .
N9 N 0.2305(5) 0.2881(3) 0.1095(3) 0.0730(9) Uani 1 1 d .
N10 N 0.5784(5) 0.1096(4) 0.0913(3) 0.0896(12) Uani 1 1 d .
N11 N 0.7266(6) 0.1446(7) 0.2304(3) 0.1108(18) Uani 1 1 d .
N12 N 0.6127(5) 0.3362(5) 0.0953(3) 0.0895(12) Uani 1 1 d .
C6 C 0.2880(4) 0.1638(4) 0.4004(3) 0.0721(11) Uani 1 1 d .
H6A H 0.2920 0.2242 0.4431 0.087 Uiso 1 1 calc R
C7 C 0.1732(4) 0.2255(4) 0.3105(3) 0.0641(10) Uani 1 1 d .
H7B H 0.0917 0.1687 0.3117 0.077 Uiso 1 1 calc R
H7C H 0.1218 0.3072 0.3170 0.077 Uiso 1 1 calc R
C8 C 0.4343(4) 0.1961(4) 0.2411(3) 0.0583(9) Uani 1 1 d .
C9 C 0.2471(6) 0.0418(5) 0.4760(4) 0.1016(16) Uani 1 1 d .
H9A H 0.3256 0.0111 0.5295 0.152 Uiso 1 1 calc R
H9B H 0.2450 -0.0196 0.4362 0.152 Uiso 1 1 calc R
H9C H 0.1434 0.0527 0.5129 0.152 Uiso 1 1 calc R
C10 C 0.5784(4) 0.1996(4) 0.1620(3) 0.0689(12) Uani 1 1 d .

loop_
_atom_site_aniso_label
_atom_site_aniso_U_11
_atom_site_aniso_U_22
_atom_site_aniso_U_33
_atom_site_aniso_U_23
_atom_site_aniso_U_13
_atom_site_aniso_U_12
O1 0.100(2) 0.0578(16) 0.0717(17) 0.0083(14) -0.0043(16) 0.0167(15)
O2 0.099(2) 0.0616(18) 0.0859(19) -0.0181(15) -0.0144(18) -0.0096(15)
O3 0.107(3) 0.171(4) 0.135(3) -0.035(3) -0.040(3) -0.050(3)
O4 0.081(2) 0.127(3) 0.080(2) -0.002(2) -0.0030(18) -0.0109(19)
O5 0.100(3) 0.082(2) 0.132(3) -0.011(2) -0.014(2) 0.0287(19)
O6 0.136(3) 0.071(2) 0.080(2) 0.0083(17) -0.013(2) -0.0118(19)
O7 0.170(4) 0.146(3) 0.077(2) -0.044(2) -0.044(2) -0.010(3)
O8 0.106(3) 0.131(3) 0.077(2) -0.032(2) 0.012(2) 0.007(2)
N1 0.064(2) 0.064(2) 0.0592(18) -0.0111(16) -0.0201(15) 0.0025(16)
N2 0.087(2) 0.050(2) 0.0619(19) -0.0017(15) -0.0289(17) 0.0015(16)
N3 0.071(2) 0.050(2) 0.0569(19) -0.0079(17) 0.0022(17) 0.0011(17)
N4 0.069(2) 0.081(3) 0.087(3) -0.005(2) -0.028(2) -0.0065(19)
N5 0.086(3) 0.062(2) 0.070(2) -0.0080(19) -0.025(2) 0.004(2)
N6 0.117(3) 0.074(2) 0.048(2) -0.0156(17) -0.013(2) -0.002(2)
C1 0.072(3) 0.076(3) 0.054(2) -0.010(2) -0.015(2) -0.005(2)
C2 0.074(3) 0.074(3) 0.058(2) -0.008(2) -0.022(2) 0.005(2)
C3 0.056(2) 0.050(2) 0.0470(19) -0.0070(17) -0.0062(16) -0.0028(17)
C4 0.082(3) 0.146(5) 0.085(3) 0.004(3) -0.024(3) -0.023(3)
C5 0.064(2) 0.051(2) 0.055(2) -0.0021(17) -0.0152(18) -0.0018(18)
O9 0.079(2) 0.147(3) 0.0464(15) -0.0082(17) -0.0142(16) -0.0132(19)
O10 0.067(2) 0.118(2) 0.0793(19) -0.0077(17) -0.0344(16) 0.0109(17)
O11 0.172(4) 0.134(3) 0.162(4) -0.078(3) 0.082(3) -0.070(3)
O12 0.098(3) 0.199(4) 0.075(2) -0.054(2) 0.025(2) -0.021(2)
O13 0.079(3) 0.328(8) 0.106(3) -0.040(4) -0.020(2) -0.066(4)
O14 0.110(3) 0.221(5) 0.077(2) -0.004(3) 0.001(2) 0.063(3)
O15 0.106(3) 0.162(4) 0.117(3) 0.005(3) 0.048(2) -0.039(3)
O16 0.150(4) 0.114(3) 0.104(3) -0.029(2) 0.022(3) -0.054(3)
N7 0.0498(19) 0.126(3) 0.0413(17) 0.0003(18) -0.0033(14) 0.0022(18)
N8 0.0498(19) 0.100(2) 0.0447(17) -0.0085(16) -0.0105(14) 0.0033(17)
N9 0.066(2) 0.088(2) 0.058(2) -0.0048(18) -0.0234(19) -0.0051(19)
N10 0.077(3) 0.109(3) 0.068(2) -0.013(2) 0.014(2) -0.004(2)
N11 0.067(3) 0.178(5) 0.055(2) 0.004(3) 0.009(2) 0.007(3)
N12 0.076(3) 0.117(4) 0.070(3) -0.013(2) 0.002(2) -0.035(3)
C6 0.053(2) 0.098(3) 0.053(2) -0.008(2) 0.0004(18) 0.004(2)
C7 0.053(2) 0.072(3) 0.062(2) -0.0108(19) -0.0091(18) -0.0013(18)
C8 0.040(2) 0.079(3) 0.047(2) -0.0055(18) -0.0083(16) -0.0022(18)
C9 0.091(3) 0.107(4) 0.074(3) 0.015(3) -0.003(2) 0.010(3)
C10 0.049(2) 0.102(3) 0.0414(19) 0.001(2) -0.0063(17) -0.009(2)

loop_
_atom_type_symbol
_atom_type_description
_atom_type_scat_dispersion_real
_atom_type_scat_dispersion_imag
_atom_type_scat_source
C C 0.0033 0.0016 'International Tables Vol C Tables 4.2.6.8 and 6.1.1.4'
H H 0.0000 0.0000 'International Tables Vol C Tables 4.2.6.8 and 6.1.1.4'
N N 0.0061 0.0033 'International Tables Vol C Tables 4.2.6.8 and 6.1.1.4'
O O 0.0106 0.0060 'International Tables Vol C Tables 4.2.6.8 and 6.1.1.4'

loop_
_geom_angle_atom_site_label_1
_geom_angle_atom_site_label_2
_geom_angle_atom_site_label_3
_geom_angle
C3 N1 C1 108.3(3)
N3 N2 C3 127.6(3)
N3 N2 C2 123.4(3)
C3 N2 C2 108.3(3)
O1 N3 O2 125.1(4)
O1 N3 N2 117.5(3)
O2 N3 N2 117.3(3)
O4 N4 O3 127.2(4)
O4 N4 C5 114.9(4)
O3 N4 C5 117.8(4)
O5 N5 O6 127.1(4)
O5 N5 C5 117.4(4)
O6 N5 C5 115.4(4)
O8 N6 O7 126.8(4)
O8 N6 C5 116.1(4)
O7 N6 C5 116.9(4)
N1 C1 C4 108.7(3)
N1 C1 C2 106.1(3)
C4 C1 C2 113.5(4)
N1 C1 H1B 109.5
C4 C1 H1B 109.5
C2 C1 H1B 109.5
N2 C2 C1 101.4(3)
N2 C2 H2A 111.5
C1 C2 H2A 111.5
N2 C2 H2B 111.5
C1 C2 H2B 111.5
H2A C2 H2B 109.3
N1 C3 N2 115.2(3)
N1 C3 C5 120.9(3)
N2 C3 C5 123.9(3)
C1 C4 H4A 109.5
C1 C4 H4B 109.5
H4A C4 H4B 109.5
C1 C4 H4C 109.5
H4A C4 H4C 109.5
H4B C4 H4C 109.5
C3 C5 N6 112.6(3)
C3 C5 N4 111.6(3)
N6 C5 N4 114.2(3)
C3 C5 N5 107.7(3)
N6 C5 N5 105.1(3)
N4 C5 N5 104.9(3)
C8 N7 C6 108.7(3)
N9 N8 C8 127.3(3)
N9 N8 C7 122.5(3)
C8 N8 C7 109.9(3)
O10 N9 O9 126.8(3)
O10 N9 N8 116.5(3)
O9 N9 N8 116.7(3)
O11 N10 O12 125.9(5)
O11 N10 C10 114.9(4)
O12 N10 C10 119.1(4)
O13 N11 O14 129.1(6)
O13 N11 C10 116.9(7)
O14 N11 C10 113.9(6)
O15 N12 O16 126.6(5)
O15 N12 C10 118.5(5)
O16 N12 C10 114.8(4)
C9 C6 N7 111.1(4)
C9 C6 C7 115.6(4)
N7 C6 C7 105.9(3)
C9 C6 H6A 108.0
N7 C6 H6A 108.0
C7 C6 H6A 108.0
N8 C7 C6 101.1(3)
N8 C7 H7B 111.6
C6 C7 H7B 111.6
N8 C7 H7C 111.6
C6 C7 H7C 111.6
H7B C7 H7C 109.4
N7 C8 N8 114.4(3)
N7 C8 C10 120.5(3)
N8 C8 C10 125.1(3)
C6 C9 H9A 109.5
C6 C9 H9B 109.5
H9A C9 H9B 109.5
C6 C9 H9C 109.5
H9A C9 H9C 109.5
H9B C9 H9C 109.5
C8 C10 N12 112.4(4)
C8 C10 N10 113.8(3)
N12 C10 N10 113.1(3)
C8 C10 N11 107.7(3)
N12 C10 N11 105.3(4)
N10 C10 N11 103.4(4)

loop_
_geom_bond_atom_site_label_1
_geom_bond_atom_site_label_2
_geom_bond_distance
O1 N3 1.209(4)
O2 N3 1.225(4)
O3 N4 1.191(4)
O4 N4 1.191(4)
O5 N5 1.195(4)
O6 N5 1.205(5)
O7 N6 1.195(4)
O8 N6 1.181(4)
N1 C3 1.242(4)
N1 C1 1.490(4)
N2 N3 1.339(4)
N2 C3 1.408(4)
N2 C2 1.463(5)
N4 C5 1.534(5)
N5 C5 1.535(5)
N6 C5 1.517(5)
C1 C4 1.499(6)
C1 C2 1.527(5)
C1 H1B 0.9800
C2 H2A 0.9700
C2 H2B 0.9700
C3 C5 1.501(5)
C4 H4A 0.9600
C4 H4B 0.9600
C4 H4C 0.9600
O9 N9 1.225(4)
O10 N9 1.205(4)
O11 N10 1.188(5)
O12 N10 1.192(4)
O13 N11 1.148(7)
O14 N11 1.225(7)
O15 N12 1.198(5)
O16 N12 1.203(5)
N7 C8 1.251(4)
N7 C6 1.472(5)
N8 N9 1.356(4)
N8 C8 1.371(4)
N8 C7 1.447(4)
N10 C10 1.523(6)
N11 C10 1.556(6)
N12 C10 1.519(6)
C6 C9 1.441(6)
C6 C7 1.524(5)
C6 H6A 0.9800
C7 H7B 0.9700
C7 H7C 0.9700
C8 C10 1.491(5)
C9 H9A 0.9600
C9 H9B 0.9600
C9 H9C 0.9600

loop_
_geom_torsion_atom_site_label_1
_geom_torsion_atom_site_label_2
_geom_torsion_atom_site_label_3
_geom_torsion_atom_site_label_4
_geom_torsion
C3 N2 N3 O1 170.7(3)
C2 N2 N3 O1 1.9(5)
C3 N2 N3 O2 -10.9(5)
C2 N2 N3 O2 -179.6(3)
C3 N1 C1 C4 -115.2(4)
C3 N1 C1 C2 7.2(4)
N3 N2 C2 C1 177.7(3)
C3 N2 C2 C1 7.1(4)
N1 C1 C2 N2 -8.4(4)
C4 C1 C2 N2 110.9(4)
C1 N1 C3 N2 -2.7(4)
C1 N1 C3 C5 175.7(3)
N3 N2 C3 N1 -173.2(3)
C2 N2 C3 N1 -3.1(4)
N3 N2 C3 C5 8.4(6)
C2 N2 C3 C5 178.5(3)
N1 C3 C5 N6 -113.2(4)
N2 C3 C5 N6 65.2(4)
N1 C3 C5 N4 116.9(4)
N2 C3 C5 N4 -64.8(4)
N1 C3 C5 N5 2.3(5)
N2 C3 C5 N5 -179.4(3)
O8 N6 C5 C3 5.6(5)
O7 N6 C5 C3 -178.1(4)
O8 N6 C5 N4 134.2(4)
O7 N6 C5 N4 -49.6(5)
O8 N6 C5 N5 -111.4(4)
O7 N6 C5 N5 64.9(4)
O4 N4 C5 C3 -19.7(5)
O3 N4 C5 C3 163.1(4)
O4 N4 C5 N6 -148.8(4)
O3 N4 C5 N6 34.0(5)
O4 N4 C5 N5 96.6(4)
O3 N4 C5 N5 -80.6(5)
O5 N5 C5 C3 92.1(4)
O6 N5 C5 C3 -84.9(4)
O5 N5 C5 N6 -147.7(4)
O6 N5 C5 N6 35.4(4)
O5 N5 C5 N4 -26.9(5)
O6 N5 C5 N4 156.1(3)
C8 N8 N9 O10 177.1(4)
C7 N8 N9 O10 4.2(6)
C8 N8 N9 O9 -3.3(6)
C7 N8 N9 O9 -176.2(4)
C8 N7 C6 C9 127.0(4)
C8 N7 C6 C7 0.7(5)
N9 N8 C7 C6 175.4(4)
C8 N8 C7 C6 1.3(4)
C9 C6 C7 N8 -124.7(4)
N7 C6 C7 N8 -1.2(4)
C6 N7 C8 N8 0.2(5)
C6 N7 C8 C10 178.2(4)
N9 N8 C8 N7 -174.7(4)
C7 N8 C8 N7 -1.0(5)
N9 N8 C8 C10 7.4(6)
C7 N8 C8 C10 -179.0(4)
N7 C8 C10 N12 -117.1(4)
N8 C8 C10 N12 60.7(5)
N7 C8 C10 N10 112.5(4)
N8 C8 C10 N10 -69.7(5)
N7 C8 C10 N11 -1.6(6)
N8 C8 C10 N11 176.3(5)
O15 N12 C10 C8 -169.9(4)
O16 N12 C10 C8 11.2(5)
O15 N12 C10 N10 -39.2(5)
O16 N12 C10 N10 141.9(4)
O15 N12 C10 N11 73.1(5)
O16 N12 C10 N11 -105.8(5)
O11 N10 C10 C8 -7.9(5)
O12 N10 C10 C8 175.7(4)
O11 N10 C10 N12 -137.9(4)
O12 N10 C10 N12 45.7(5)
O11 N10 C10 N11 108.7(5)
O12 N10 C10 N11 -67.8(5)
O13 N11 C10 C8 -88.0(5)
O14 N11 C10 C8 87.6(5)
O13 N11 C10 N12 32.2(6)
O14 N11 C10 N12 -152.3(4)
O13 N11 C10 N10 151.2(5)
O14 N11 C10 N10 -33.3(5)
